data_2001306
loop_
_publ_author_name
'Billing, D. G.'
'Boeyens, J. C. A.'
'Haag, W.'
'Lai, L.-L.'
'Reid, D. H.'

_publ_section_title
;Structure of
 5,10-dihydro-3-phenylimino-1,2,4-thiaselenazolo[4,5-<i>b</i>][2,4]benzodiazepine
;
_journal_issue 10
_journal_name_full 'Acta Crystallographica Section C'
_journal_page_first 1781
_journal_page_last 1783
_journal_paper_doi 10.1107/S0108270193001611
_journal_volume 49
_journal_year 1993
_chemical_formula_sum 'C16 H13 N3 S Se'
_chemical_formula_weight 358.325
_symmetry_cell_setting monoclinic
_symmetry_space_group_name_Hall '-P 2ybc'
_symmetry_space_group_name_H-M 'P 1 21/c 1'
_cell_angle_alpha 90.0
_cell_angle_beta 109.922(5)
_cell_angle_gamma 90.0
_cell_formula_units_Z 4
_cell_length_a 10.1029(7)
_cell_length_b 14.5274(9)
_cell_length_c 10.8606(6)
_cell_measurement_reflns_used 25
_cell_measurement_temperature 298
_cell_volume 1498.61(17)
_diffrn_measurement_device 'Enraf-Nonius CAD-4'
_diffrn_measurement_method \w-2\q
_diffrn_radiation_type MoK\a
_diffrn_radiation_wavelength 0.71069
_diffrn_reflns_av_R_equivalents 0.0327
_diffrn_reflns_limit_h_max 12
_diffrn_reflns_limit_h_min -12
_diffrn_reflns_limit_k_max 17
_diffrn_reflns_limit_k_min 0
_diffrn_reflns_limit_l_max 12
_diffrn_reflns_limit_l_min 0
_diffrn_reflns_number 2709
_diffrn_reflns_theta_max 40.0
_diffrn_standards_decay_% 26.9
_diffrn_standards_interval_time 60
_diffrn_standards_number 2
_exptl_absorpt_coefficient_mu 2.541
_exptl_absorpt_correction_type empirical
_exptl_crystal_colour Yellow
_exptl_crystal_density_diffrn 1.588
_exptl_crystal_description Needle
_exptl_crystal_size_max 1.3
_exptl_crystal_size_mid 0.3
_exptl_crystal_size_min 0.2
_refine_diff_density_max 0.3139
_refine_diff_density_min -0.6066
_refine_ls_number_parameters 191
_refine_ls_number_reflns 1727
_refine_ls_R_factor_obs 0.0431
_refine_ls_shift/esd_max 0.162
_refine_ls_structure_factor_coef F
_refine_ls_weighting_details 'w = 1.5183/\s^2^(F)'
_refine_ls_weighting_scheme calc
_refine_ls_wR_factor_obs 0.0349
_reflns_number_observed 1727
_reflns_number_total 2104
_reflns_observed_criterion F>3\s(F)
_cod_data_source_file hu1038.cif
_cod_data_source_block hu1038_structure_1_of_1
_cod_depositor_comments
;
The following automatic conversions were performed:

'_refine_ls_weighting_scheme' value '1.5183/\s^2^(F)' was changed to
'calc'. New tag '_refine_ls_weighting_details' was created. The value
of the new tag was set to 'w = 1.5183/\s^2^(F)'.

Automatic conversion script
Id: cif_fix_values 3143 2015-03-26 13:38:13Z robertas 
;
_cod_original_cell_volume 1498.6
_cod_database_code 2001306

loop_
_atom_site_label
_atom_site_fract_x
_atom_site_fract_y
_atom_site_fract_z
_atom_site_U_iso_or_equiv
Se .23930(10) .0216 .13120(10) .045000
S .1142(2) .14350(10) .0420(2) .048000
N1 .2841(5) -.0968(3) -.0584(5) .0400(10)
N2 .1353(4) .0287(3) -.1434(4) .0360(10)
N3 .0016(5) .1689(3) -.2042(5) .0420(10)
C1 .2226(6) -.0247(4) -.0396(5) .0360(10)
C2 .1119(6) -.0045(4) -.2794(5) .045(2)
C3 -.0402(6) -.0132(5) -.3551(5) .040(2)
C4 -.1045(9) -.0993(5) -.3904(6) .055(2)
C5 -.2464(9) -.1047(6) -.4643(7) .072(3)
C6 -.3285(8) -.0268(7) -.5038(7) .068(2)
C7 -.2659(7) .0590(5) -.4665(6) .055(2)
C8 -.1220(7) .0658(4) -.3927(6) .041(2)
C9 -.0529(7) .1579(4) -.3480(6) .049(2)
C10 .0771(6) .1117(4) -.1238(6) .034(2)
C11 .3665(6) -.1466(4) .0539(6) .037(2)
C12 .3038(6) -.1951(4) .1297(6) .043(2)
C13 .3856(7) -.2478(4) .2357(6) .049(2)
C14 .5299(7) -.2519(4) .2611(6) .056(2)
C15 .5902(7) -.2046(5) .1840(7) .059(2)
C16 .5102(6) -.1520(4) .0803(6) .049(2)
H21 .1614(6) -.0709(4) -.2746(5) ?
H22 .1584(6) .0439(4) -.3282(5) ?
H4 -.0435(9) -.1614(5) -.3601(6) ?
H5 -.2940(9) -.1715(6) -.4917(7) ?
H6 -.4387(8) -.0323(7) -.5622(7) ?
H7 -.3286(7) .1208(5) -.4946(6) ?
H91 -.1297(7) .2113(4) -.3890(6) ?
H92 .0337(7) .1655(4) -.3841(6) ?
H12 .1911(6) -.1919(4) .1065(6) ?
H13 .3380(7) -.2846(4) .2963(6) ?
H14 .5954(7) -.2925(4) .3423(6) ?
H15 .7025(7) -.2089(5) .2054(7) ?
H16 .5589(6) -.1153(4) .0203(6) ?

loop_
_geom_angle_atom_site_label_1
_geom_angle_atom_site_label_2
_geom_angle_atom_site_label_3
_geom_angle
_geom_angle_publ_flag
C1 Se S 90.4(2) yes
C11 N1 C1 117.4(5) yes
C10 N2 C1 122.6(5) yes
C10 N3 C9 125.7(5) yes
N2 C1 Se 113.9(4) yes
C3 C2 N2 111.2(4) yes
C8 C3 C2 119.5(6) yes
C5 C4 C3 120.1(7) yes
C7 C6 C5 118.5(7) yes
C7 C8 C3 120.3(6) yes
C9 C8 C7 121.4(6) yes
N2 C10 S 115.3(4) yes
N3 C10 N2 130.9(5) yes
C16 C11 N1 118.4(5) yes
C13 C12 C11 120.3(6) yes
C15 C14 C13 120.6(6) yes
C15 C16 C11 119.0(6) yes
H21 C2 N2 109.0(3) no
H22 C2 H21 109.5 no
C3 C2 H22 109.0(3) no
C5 C4 H4 120.0(5) no
C6 C5 H5 119.1(5) no
C7 C6 H6 120.8(4) no
C8 C7 H7 119.7(4) no
H91 C9 C8 108.4(3) no
H92 C9 C8 108.4(3) no
H12 C12 C11 119.8(3) no
H13 C13 C12 120.8(4) no
H14 C14 C13 119.7(4) no
H15 C15 C14 119.4(4) no
H16 C16 C11 120.5(4) no
C10 S Se 97.4(2) yes
C2 N2 C1 117.4(5) yes
C10 N2 C2 119.9(4) yes
N1 C1 Se 123.8(4) yes
N2 C1 N1 122.3(5) yes
C4 C3 C2 121.7(6) yes
C8 C3 C4 118.8(6) yes
C6 C5 C4 121.8(7) yes
C8 C7 C6 120.5(6) yes
C9 C8 C3 118.2(6) yes
C8 C9 N3 113.7(5) yes
N3 C10 S 113.8(4) yes
C12 C11 N1 121.0(5) yes
C16 C11 C12 120.5(5) yes
C14 C13 C12 118.3(6) yes
C16 C15 C14 121.3(6) yes
H22 C2 N2 109.0(3) no
C3 C2 H21 109.0(3) no
H4 C4 C3 120.0(4) no
H5 C5 C4 119.1(5) no
H6 C6 C5 120.8(5) no
H7 C7 C6 119.7(4) no
H91 C9 N3 108.4(3) no
H92 C9 N3 108.4(3) no
H92 C9 H91 109.5 no
C13 C12 H12 119.8(4) no
C14 C13 H13 120.8(4) no
C15 C14 H14 119.7(4) no
C16 C15 H15 119.4(4) no
H16 C16 C15 120.5(4) no

loop_
_geom_bond_atom_site_label_1
_geom_bond_atom_site_label_2
_geom_bond_distance
_geom_bond_publ_flag
S Se 2.199(2) yes
C10 S 1.771(6) yes
C11 N1 1.419(7) yes
C2 N2 1.493(6) yes
C9 N3 1.476(7) yes
C3 C2 1.481(7) yes
C8 C3 1.392(8) yes
C6 C5 1.382(10) yes
C8 C7 1.405(8) yes
C12 C11 1.389(7) yes
C13 C12 1.395(8) yes
C15 C14 1.375(9) yes
H21 C2 1.080 no
H4 C4 1.080 no
H6 C6 1.080 no
H91 C9 1.080 no
H12 C12 1.080 no
H14 C14 1.080 no
H16 C16 1.080 no
C1 Se 1.926(6) yes
C1 N1 1.269(7) yes
C1 N2 1.404(7) yes
C10 N2 1.390(7) yes
C10 N3 1.257(7) yes
C4 C3 1.400(8) yes
C5 C4 1.387(9) yes
C7 C6 1.394(9) yes
C9 C8 1.511(8) yes
C16 C11 1.383(7) yes
C14 C13 1.390(8) yes
C16 C15 1.373(8) yes
H22 C2 1.080 no
H5 C5 1.080 no
H7 C7 1.080 no
H92 C9 1.080 no
H13 C13 1.080 no
H15 C15 1.080 no
